data_7708321
loop_
_publ_author_name
'Lee, Haeri'
'Han, Jihun'
'Kim, Dongwon'
'Jung, Ok-Sang'

_publ_section_title
;
 Interconversion between Pd3L2 trigonal prism and Pd6L8 cube via anion
 exchange: binding affinity of monoatomic vs. polyatomic anions
;
_journal_name_full 'Dalton Transactions'
_journal_paper_doi 10.1039/D1DT00859E
_journal_year 2021
_chemical_formula_moiety 'C336 H240 N48 O48 Pd6, 12(B F4), 13(C4 H8 O), 7(C2 H6 S O)'
_chemical_formula_sum 'C402 H386 B12 F48 N48 O68 Pd6 S7'
_chemical_formula_weight 8882.11
_space_group_crystal_system cubic
_space_group_IT_number 222
_space_group_name_Hall '-P 4a 2bc 3'
_space_group_name_H-M_alt 'P n -3 n :2'
_atom_sites_solution_hydrogens geom
_atom_sites_solution_primary direct
_audit_creation_method SHELXL-2018/3
_audit_update_record
;
2021-08-14 deposited with the CCDC.	2021-09-16 downloaded from the CCDC.
;
_cell_angle_alpha 90
_cell_angle_beta 90
_cell_angle_gamma 90
_cell_formula_units_Z 2
_cell_length_a 31.903(4)
_cell_length_b 31.903(4)
_cell_length_c 31.903(4)
_cell_measurement_reflns_used 294065
_cell_measurement_temperature 100(2)
_cell_measurement_theta_max 30.494
_cell_measurement_theta_min 0.281
_cell_volume 32471(7)
_computing_cell_refinement 'HKL3000sm (Otwinowski & Minor, 1997)'
_computing_data_collection 'PAL BL2D-SMDC Program (Shin et. al, 2016)'
_computing_data_reduction 'HKL3000sm (Otwinowski & Minor, 1997)'
_computing_molecular_graphics 'Bruker SHELXTL'
_computing_publication_material 'Bruker SHELXTL'
_computing_structure_refinement 'SHELXL-2018/3 (Sheldrick, 2018)'
_computing_structure_solution 'SHELXL-2018/3 (Sheldrick, 2018)'
_diffrn_ambient_temperature 100(2)
_diffrn_measured_fraction_theta_full 0.996
_diffrn_measured_fraction_theta_max 0.996
_diffrn_measurement_device_type 'Rayonix MX225HS CCD area detector'
_diffrn_measurement_method 'omega scan'
_diffrn_radiation_type synchrotron
_diffrn_radiation_wavelength 0.850
_diffrn_reflns_av_R_equivalents 0.1746
_diffrn_reflns_av_unetI/netI 0.0418
_diffrn_reflns_Laue_measured_fraction_full 0.996
_diffrn_reflns_Laue_measured_fraction_max 0.996
_diffrn_reflns_limit_h_max 37
_diffrn_reflns_limit_h_min -37
_diffrn_reflns_limit_k_max 34
_diffrn_reflns_limit_k_min -34
_diffrn_reflns_limit_l_max 37
_diffrn_reflns_limit_l_min -37
_diffrn_reflns_number 166588
_diffrn_reflns_point_group_measured_fraction_full 0.996
_diffrn_reflns_point_group_measured_fraction_max 0.996
_diffrn_reflns_theta_full 30.494
_diffrn_reflns_theta_max 30.494
_diffrn_reflns_theta_min 1.870
_diffrn_source 'PLSII 2D bending magnet'
_exptl_absorpt_coefficient_mu 0.380
_exptl_absorpt_correction_T_max 1.000
_exptl_absorpt_correction_T_min 0.899
_exptl_absorpt_correction_type empirical
_exptl_absorpt_process_details 'HKL3000sm Scalepack(Otwinowski et.al,2003)'
_exptl_crystal_colour colorless
_exptl_crystal_density_diffrn 0.908
_exptl_crystal_description block
_exptl_crystal_F_000 9116
_exptl_crystal_size_max 0.100
_exptl_crystal_size_mid 0.070
_exptl_crystal_size_min 0.040
_refine_diff_density_max 1.510
_refine_diff_density_min -1.592
_refine_diff_density_rms 0.150
_refine_ls_extinction_method none
_refine_ls_goodness_of_fit_ref 1.573
_refine_ls_hydrogen_treatment constr
_refine_ls_matrix_type full
_refine_ls_number_parameters 296
_refine_ls_number_reflns 4833
_refine_ls_number_restraints 1094
_refine_ls_restrained_S_all 1.491
_refine_ls_R_factor_all 0.2902
_refine_ls_R_factor_gt 0.2070
_refine_ls_shift/su_max 0.000
_refine_ls_shift/su_mean 0.000
_refine_ls_structure_factor_coef Fsqd
_refine_ls_weighting_details 'w=1/[\s^2^(Fo^2^)+(0.2000P)^2^] where P=(Fo^2^+2Fc^2^)/3'
_refine_ls_weighting_scheme calc
_refine_ls_wR_factor_gt 0.4881
_refine_ls_wR_factor_ref 0.5498
_reflns_Friedel_coverage 0.000
_reflns_number_gt 1467
_reflns_number_total 4833
_reflns_threshold_expression 'I > 2\s(I)'
_cod_data_source_file d1dt00859e2.cif
_cod_data_source_block PdLBF4_sq
_cod_original_cell_volume 32472(11)
_cod_original_sg_symbol_H-M 'P n -3 n'
_cod_database_code 7708321
_shelx_shelxl_version_number 2018/3
_shelx_space_group_comment
;
The symmetry employed for this shelxl refinement is uniquely defined
by the following loop, which should always be used as a source of
symmetry information in preference to the above space-group names.
They are only intended as comments.
;
_shelx_estimated_absorpt_t_min 0.963
_shelx_estimated_absorpt_t_max 0.985

loop_
_space_group_symop_operation_xyz
'x, y, z'
'-x+1/2, -y+1/2, z'
'-x+1/2, y, -z+1/2'
'x, -y+1/2, -z+1/2'
'z, x, y'
'z, -x+1/2, -y+1/2'
'-z+1/2, -x+1/2, y'
'-z+1/2, x, -y+1/2'
'y, z, x'
'-y+1/2, z, -x+1/2'
'y, -z+1/2, -x+1/2'
'-y+1/2, -z+1/2, x'
'y, x, -z+1/2'
'-y+1/2, -x+1/2, -z+1/2'
'y, -x+1/2, z'
'-y+1/2, x, z'
'x, z, -y+1/2'
'-x+1/2, z, y'
'-x+1/2, -z+1/2, -y+1/2'
'x, -z+1/2, y'
'z, y, -x+1/2'
'z, -y+1/2, x'
'-z+1/2, y, x'
'-z+1/2, -y+1/2, -x+1/2'
'-x, -y, -z'
'x-1/2, y-1/2, -z'
'x-1/2, -y, z-1/2'
'-x, y-1/2, z-1/2'
'-z, -x, -y'
'-z, x-1/2, y-1/2'
'z-1/2, x-1/2, -y'
'z-1/2, -x, y-1/2'
'-y, -z, -x'
'y-1/2, -z, x-1/2'
'-y, z-1/2, x-1/2'
'y-1/2, z-1/2, -x'
'-y, -x, z-1/2'
'y-1/2, x-1/2, z-1/2'
'-y, x-1/2, -z'
'y-1/2, -x, -z'
'-x, -z, y-1/2'
'x-1/2, -z, -y'
'x-1/2, z-1/2, y-1/2'
'-x, z-1/2, -y'
'-z, -y, x-1/2'
'-z, y-1/2, -x'
'z-1/2, -y, -x'
'z-1/2, y-1/2, x-1/2'

loop_
_atom_site_label
_atom_site_type_symbol
_atom_site_fract_x
_atom_site_fract_y
_atom_site_fract_z
_atom_site_U_iso_or_equiv
_atom_site_adp_type
_atom_site_occupancy
_atom_site_site_symmetry_order
_atom_site_calc_flag
_atom_site_refinement_flags_posn
_atom_site_refinement_flags_adp
_atom_site_refinement_flags_occupancy
_atom_site_disorder_assembly
_atom_site_disorder_group
Pd1 Pd 0.250000 1.00006(10) 0.250000 0.2009(14) Uani 1 4 d S TU P . .
N2 N 0.1883(4) 1.0157(5) 0.2655(5) 0.164(3) Uani 0.5 1 d G U P A 1
C3 C 0.1673(5) 0.9778(4) 0.2699(6) 0.164(3) Uani 0.5 1 d G U P A 1
H3 H 0.181888 0.952106 0.265864 0.197 Uiso 0.5 1 calc R U P A 1
C4 C 0.1250(5) 0.9774(4) 0.2801(6) 0.164(3) Uani 0.5 1 d G U P A 1
H4 H 0.110606 0.951460 0.283129 0.197 Uiso 0.5 1 calc R U P A 1
C5 C 0.1036(4) 1.0149(5) 0.2860(6) 0.164(3) Uani 0.5 1 d DG U P A 1
C6 C 0.1246(5) 1.0528(4) 0.2816(6) 0.168(3) Uani 0.5 1 d G U P A 1
H6 H 0.110049 1.078475 0.285583 0.201 Uiso 0.5 1 calc R U P A 1
C7 C 0.1670(5) 1.0532(4) 0.2713(5) 0.167(3) Uani 0.5 1 d G U P A 1
H7 H 0.181331 1.079121 0.268318 0.200 Uiso 0.5 1 calc R U P A 1
C8 C 0.0581(4) 1.0184(5) 0.2924(5) 0.164(3) Uani 0.5 1 d D U P A 1
O9 O 0.0358(5) 1.0423(5) 0.2705(4) 0.187(4) Uani 0.5 1 d D U P A 1
N10 N 0.0434(4) 0.9909(6) 0.3215(5) 0.151(3) Uani 0.5 1 d D U P A 1
H10 H 0.063052 0.976890 0.334933 0.182 Uiso 0.5 1 calc R U P A 1
C11 C 0.0028(3) 0.9813(5) 0.3337(5) 0.145(2) Uani 0.5 1 d DG U P A 1
C12 C -0.0291(4) 0.9823(5) 0.3040(4) 0.150(3) Uani 0.5 1 d G U P A 1
H12 H -0.022644 0.986950 0.275343 0.180 Uiso 0.5 1 calc R U P A 1
C13 C -0.0705(4) 0.9765(5) 0.3164(4) 0.150(3) Uani 0.5 1 d G U P A 1
H13 H -0.092299 0.977164 0.296129 0.180 Uiso 0.5 1 calc R U P A 1
C14 C -0.0799(3) 0.9697(5) 0.3584(5) 0.145(3) Uani 0.5 1 d G U P A 1
H14 H -0.108218 0.965742 0.366810 0.175 Uiso 0.5 1 calc R U P A 1
C15 C -0.0480(5) 0.9687(6) 0.3880(3) 0.141(3) Uani 0.5 1 d G U P A 1
H15 H -0.054483 0.964108 0.416705 0.169 Uiso 0.5 1 calc R U P A 1
C16 C -0.0066(4) 0.9746(6) 0.3757(4) 0.139(2) Uani 0.5 1 d DG U P A 1
O17 O 0.0273(4) 0.9775(6) 0.4022(5) 0.135(3) Uani 0.5 1 d D U P A 1
C18 C 0.0347(11) 1.0067(10) 0.4339(11) 0.129(3) Uani 0.5 1 d D U P A 1
C19 C 0.0051(11) 1.0383(13) 0.4325(10) 0.128(3) Uani 0.5 1 d D U P . 1
H19 H -0.014905 1.040564 0.410556 0.153 Uiso 0.5 1 calc R U P . 1
N2B N 0.1878(3) 0.9895(5) 0.2622(5) 0.165(3) Uani 0.5 1 d G U P A 2
C3B C 0.1675(5) 0.9524(4) 0.2724(6) 0.166(3) Uani 0.5 1 d G U P A 2
H3B H 0.182534 0.926668 0.272250 0.200 Uiso 0.5 1 calc R U P A 2
C4B C 0.1252(5) 0.9528(5) 0.2828(6) 0.167(3) Uani 0.5 1 d G U P A 2
H4B H 0.111307 0.927414 0.289738 0.201 Uiso 0.5 1 calc R U P A 2
C5B C 0.1032(4) 0.9904(6) 0.2830(5) 0.166(3) Uani 0.5 1 d DG U P A 2
C6B C 0.1235(5) 1.0276(5) 0.2729(5) 0.169(3) Uani 0.5 1 d G U P A 2
H6B H 0.108520 1.053318 0.273014 0.202 Uiso 0.5 1 calc R U P A 2
C7B C 0.1659(5) 1.0272(4) 0.2625(5) 0.167(3) Uani 0.5 1 d G U P A 2
H7B H 0.179747 1.052572 0.255527 0.200 Uiso 0.5 1 calc R U P A 2
C8B C 0.0661(5) 1.0013(6) 0.3091(6) 0.161(3) Uani 0.5 1 d D U P A 2
O9B O 0.0509(5) 1.0321(5) 0.3298(5) 0.176(4) Uani 0.5 1 d D U P A 2
N10B N 0.0413(4) 0.9668(6) 0.3119(4) 0.150(3) Uani 0.5 1 d D U P A 2
H10B H 0.050520 0.944428 0.298660 0.180 Uiso 0.5 1 calc R U P A 2
C11B C 0.0034(3) 0.9618(5) 0.3329(4) 0.143(2) Uani 0.5 1 d DG U P A 2
C12B C -0.0308(4) 0.9455(5) 0.3114(3) 0.145(3) Uani 0.5 1 d G U P A 2
H12B H -0.028344 0.938482 0.282573 0.174 Uiso 0.5 1 calc R U P A 2
C13B C -0.0687(3) 0.9396(5) 0.3321(4) 0.144(3) Uani 0.5 1 d G U P A 2
H13B H -0.092140 0.928522 0.317367 0.173 Uiso 0.5 1 calc R U P A 2
C14B C -0.0724(3) 0.9500(5) 0.3742(4) 0.140(3) Uani 0.5 1 d G U P A 2
H14B H -0.098304 0.945921 0.388353 0.168 Uiso 0.5 1 calc R U P A 2
C15B C -0.0382(5) 0.9662(5) 0.3957(3) 0.139(3) Uani 0.5 1 d G U P A 2
H15B H -0.040674 0.973280 0.424545 0.166 Uiso 0.5 1 calc R U P A 2
C16B C -0.0003(4) 0.9721(6) 0.3751(4) 0.138(2) Uani 0.5 1 d DG U P A 2
O17B O 0.0359(4) 0.9815(6) 0.3977(5) 0.134(3) Uani 0.5 1 d D U P A 2
C18B C 0.0300(11) 1.0102(11) 0.4303(10) 0.129(3) Uani 0.5 1 d D U P A 2
C19B C 0.0026(10) 1.0430(13) 0.4371(10) 0.127(3) Uani 0.5 1 d D U P A 2
H19B H -0.020998 1.047036 0.419430 0.153 Uiso 0.5 1 calc R U P A 2
B1F B 0.1010(13) 1.1010(13) 0.3990(13) 0.251(9) Uani 0.125 3 d DS TU P . .
F2F F 0.0752(12) 1.0752(12) 0.4248(12) 0.253(11) Uani 0.125 3 d DS TU P . .
F3F F 0.093(2) 1.0834(19) 0.3586(13) 0.247(12) Uani 0.125 1 d D U P . .

loop_
_atom_site_aniso_label
_atom_site_aniso_U_11
_atom_site_aniso_U_22
_atom_site_aniso_U_33
_atom_site_aniso_U_23
_atom_site_aniso_U_13
_atom_site_aniso_U_12
Pd1 0.1235(11) 0.356(4) 0.1235(11) 0.000 0.000 0.000
N2 0.160(5) 0.171(5) 0.163(5) -0.002(5) 0.003(5) -0.006(4)
C3 0.160(4) 0.171(5) 0.161(5) 0.001(5) 0.003(4) -0.006(4)
C4 0.161(4) 0.169(5) 0.163(5) 0.000(4) 0.006(4) -0.002(4)
C5 0.162(4) 0.166(4) 0.165(5) 0.000(4) 0.010(4) -0.005(3)
C6 0.163(5) 0.165(5) 0.174(6) -0.002(5) 0.010(5) -0.005(4)
C7 0.161(5) 0.169(5) 0.171(6) -0.002(5) 0.005(5) -0.008(4)
C8 0.162(4) 0.168(5) 0.161(5) 0.004(4) 0.009(4) -0.004(4)
O9 0.184(6) 0.196(7) 0.182(7) 0.019(5) 0.004(5) 0.009(5)
N10 0.145(4) 0.158(5) 0.150(4) -0.003(4) 0.004(4) -0.003(4)
C11 0.142(4) 0.152(5) 0.140(3) -0.001(4) 0.002(3) 0.002(4)
C12 0.145(4) 0.160(5) 0.145(5) -0.001(5) -0.001(3) -0.002(4)
C13 0.144(4) 0.160(6) 0.146(4) -0.003(5) -0.003(4) -0.003(5)
C14 0.142(4) 0.148(5) 0.146(4) -0.001(4) -0.001(3) -0.007(4)
C15 0.138(4) 0.142(5) 0.142(4) 0.001(4) 0.003(3) -0.004(4)
C16 0.138(4) 0.139(4) 0.139(3) -0.001(3) 0.003(3) -0.001(4)
O17 0.136(4) 0.135(4) 0.134(4) 0.004(3) 0.007(3) -0.003(4)
C18 0.127(5) 0.130(4) 0.129(4) 0.008(4) 0.009(4) -0.001(4)
C19 0.126(5) 0.129(5) 0.128(6) 0.010(5) 0.009(5) -0.002(4)
N2B 0.160(5) 0.174(5) 0.162(5) -0.002(5) -0.007(4) -0.005(4)
C3B 0.163(5) 0.173(5) 0.162(5) 0.000(5) 0.000(5) -0.003(4)
C4B 0.164(5) 0.172(5) 0.165(5) -0.001(5) 0.003(4) -0.002(4)
C5B 0.163(4) 0.171(4) 0.164(5) 0.001(4) 0.007(4) -0.003(3)
C6B 0.164(4) 0.171(5) 0.171(5) -0.002(4) 0.008(4) -0.004(4)
C7B 0.161(4) 0.172(5) 0.167(5) -0.003(4) 0.005(4) -0.006(4)
C8B 0.159(4) 0.164(4) 0.160(5) 0.003(4) 0.005(4) -0.005(3)
O9B 0.178(8) 0.178(6) 0.172(7) 0.005(6) 0.015(6) 0.015(6)
N10B 0.148(4) 0.158(5) 0.143(5) -0.001(4) 0.007(4) 0.002(4)
C11B 0.142(4) 0.148(4) 0.140(3) -0.002(4) 0.001(3) 0.000(4)
C12B 0.142(4) 0.151(5) 0.143(5) -0.003(4) 0.001(3) -0.001(4)
C13B 0.142(5) 0.148(5) 0.143(4) -0.003(4) -0.001(4) -0.007(4)
C14B 0.139(5) 0.140(5) 0.141(4) 0.001(4) -0.002(4) -0.005(4)
C15B 0.137(4) 0.140(5) 0.139(4) 0.001(4) 0.001(3) -0.005(4)
C16B 0.138(4) 0.139(4) 0.139(3) 0.002(3) 0.004(3) -0.002(3)
O17B 0.136(4) 0.135(4) 0.132(4) 0.004(3) 0.008(3) -0.003(4)
C18B 0.128(5) 0.130(4) 0.129(4) 0.008(4) 0.010(4) -0.001(4)
C19B 0.125(5) 0.129(5) 0.128(6) 0.010(5) 0.010(5) -0.002(4)
B1F 0.251(9) 0.251(9) 0.251(9) 0.001(5) 0.001(5) -0.001(5)
F2F 0.253(11) 0.253(11) 0.253(11) 0.002(6) 0.002(6) -0.002(6)
F3F 0.243(17) 0.244(17) 0.255(12) 0.001(10) 0.005(10) -0.019(14)

loop_
_atom_type_symbol
_atom_type_description
_atom_type_scat_dispersion_real
_atom_type_scat_dispersion_imag
_atom_type_scat_source
C C 0.0051 0.0024 'International Tables Vol C Tables 4.2.6.8 and 6.1.1.4'
H H 0.0000 0.0000 'International Tables Vol C Tables 4.2.6.8 and 6.1.1.4'
B B 0.0025 0.0010 'International Tables Vol C Tables 4.2.6.8 and 6.1.1.4'
N N 0.0095 0.0049 'International Tables Vol C Tables 4.2.6.8 and 6.1.1.4'
O O 0.0162 0.0090 'International Tables Vol C Tables 4.2.6.8 and 6.1.1.4'
F F 0.0254 0.0152 'International Tables Vol C Tables 4.2.6.8 and 6.1.1.4'
Pd Pd -0.6159 1.3942 'International Tables Vol C Tables 4.2.6.8 and 6.1.1.4'
S S 0.1246 0.1234 'International Tables Vol C Tables 4.2.6.8 and 6.1.1.4'

loop_
_geom_angle_atom_site_label_1
_geom_angle_atom_site_label_2
_geom_angle_atom_site_label_3
_geom_angle
_geom_angle_site_symmetry_1
_geom_angle_site_symmetry_3
_geom_angle_publ_flag
N2B Pd1 N2B 88.46(16) . 23 ?
N2 Pd1 N2 86.7(2) . 21 ?
N2B Pd1 N2 89.4(8) . 23 ?
N2B Pd1 N2 23.4(6) 23 23 ?
N2B Pd1 N2 174.8(8) 21 23 ?
N2B Pd1 N2 95.0(8) 3 23 ?
N2 Pd1 N2 86.7(2) . 23 ?
N2 Pd1 N2 152.4(9) 21 23 ?
N2 Pd1 N2 152.4(9) . 3 ?
N2 Pd1 N2 86.7(2) 21 3 ?
N2 Pd1 N2 86.7(2) 23 3 ?
C3 N2 C7 120.0 . . ?
C3 N2 Pd1 105.7(9) . . ?
C7 N2 Pd1 134.3(9) . . ?
N2 C3 C4 120.0 . . ?
N2 C3 H3 120.0 . . ?
C4 C3 H3 120.0 . . ?
C5 C4 C3 120.0 . . ?
C5 C4 H4 120.0 . . ?
C3 C4 H4 120.0 . . ?
C4 C5 C6 120.0 . . ?
C4 C5 C8 124.6(13) . . ?
C6 C5 C8 115.1(13) . . ?
C5 C6 C7 120.0 . . ?
C5 C6 H6 120.0 . . ?
C7 C6 H6 120.0 . . ?
C6 C7 N2 120.0 . . ?
C6 C7 H7 120.0 . . ?
N2 C7 H7 120.0 . . ?
O9 C8 N10 125.3(15) . . ?
O9 C8 C5 121.9(16) . . ?
N10 C8 C5 112.6(13) . . ?
C8 O9 O9 111.1(17) . 13_465 ?
C8 N10 C11 130.8(15) . . ?
C8 N10 H10 114.6 . . ?
C11 N10 H10 114.6 . . ?
N10 C11 C12 119.3(13) . . ?
N10 C11 C16 120.4(13) . . ?
C12 C11 C16 120.0 . . ?
C13 C12 C11 120.0 . . ?
C13 C12 H12 120.0 . . ?
C11 C12 H12 120.0 . . ?
C14 C13 C12 120.0 . . ?
C14 C13 H13 120.0 . . ?
C12 C13 H13 120.0 . . ?
C13 C14 C15 120.0 . . ?
C13 C14 H14 120.0 . . ?
C15 C14 H14 120.0 . . ?
C16 C15 C14 120.0 . . ?
C16 C15 H15 120.0 . . ?
C14 C15 H15 120.0 . . ?
O17 C16 C15 125.5(13) . . ?
O17 C16 C11 114.3(13) . . ?
C15 C16 C11 120.0 . . ?
C16 O17 C18 128.6(19) . . ?
C19 C18 C19 125(2) 8_566 . ?
C19 C18 O17 125(2) 8_566 . ?
C19 C18 O17 110(2) . . ?
C18 C19 C18 115(2) 11_465 . ?
C18 C19 H19 122.5 11_465 . ?
C18 C19 H19 122.5 . . ?
C3B N2B C7B 120.0 . . ?
C3B N2B Pd1 129.5(9) . . ?
C7B N2B Pd1 110.4(9) . . ?
C4B C3B N2B 120.0 . . ?
C4B C3B H3B 120.0 . . ?
N2B C3B H3B 120.0 . . ?
C3B C4B C5B 120.0 . . ?
C3B C4B H4B 120.0 . . ?
C5B C4B H4B 120.0 . . ?
C6B C5B C4B 120.0 . . ?
C6B C5B C8B 107.6(13) . . ?
C4B C5B C8B 127.3(13) . . ?
C7B C6B C5B 120.0 . . ?
C7B C6B H6B 120.0 . . ?
C5B C6B H6B 120.0 . . ?
C6B C7B N2B 120.0 . . ?
C6B C7B H7B 120.0 . . ?
N2B C7B H7B 120.0 . . ?
O9B C8B N10B 111.7(15) . . ?
O9B C8B C5B 140.2(16) . . ?
N10B C8B C5B 108.1(12) . . ?
C8B N10B C11B 129.0(15) . . ?
C8B N10B H10B 115.5 . . ?
C11B N10B H10B 115.5 . . ?
C12B C11B C16B 120.0 . . ?
C12B C11B N10B 119.3(10) . . ?
C16B C11B N10B 120.7(10) . . ?
C13B C12B C11B 120.0 . . ?
C13B C12B H12B 120.0 . . ?
C11B C12B H12B 120.0 . . ?
C12B C13B C14B 120.0 . . ?
C12B C13B H13B 120.0 . . ?
C14B C13B H13B 120.0 . . ?
C15B C14B C13B 120.0 . . ?
C15B C14B H14B 120.0 . . ?
C13B C14B H14B 120.0 . . ?
C16B C15B C14B 120.0 . . ?
C16B C15B H15B 120.0 . . ?
C14B C15B H15B 120.0 . . ?
C15B C16B C11B 120.0 . . ?
C15B C16B O17B 120.2(12) . . ?
C11B C16B O17B 118.9(12) . . ?
C16B O17B C18B 114.6(17) . . ?
C19B C18B C19B 121(2) 8_566 . ?
C19B C18B O17B 104(2) 8_566 . ?
C19B C18B O17B 134(3) . . ?
C18B C19B C18B 119(2) 11_465 . ?
C18B C19B H19B 120.7 11_465 . ?
C18B C19B H19B 120.7 . . ?
F3F B1F F3F 116.6(6) . 8_566 ?
F3F B1F F3F 116.6(6) . 11_465 ?
F3F B1F F3F 116.6(6) 8_566 11_465 ?
F3F B1F F2F 100.7(10) . . ?
F3F B1F F2F 100.7(10) 8_566 . ?
F3F B1F F2F 100.7(10) 11_465 . ?

loop_
_geom_bond_atom_site_label_1
_geom_bond_atom_site_label_2
_geom_bond_distance
_geom_bond_site_symmetry_2
_geom_bond_publ_flag
Pd1 N2B 2.049(11) . ?
Pd1 N2B 2.049(11) 23 ?
Pd1 N2B 2.049(11) 21 ?
Pd1 N2B 2.049(11) 3 ?
Pd1 N2 2.089(11) . ?
Pd1 N2 2.089(11) 21 ?
Pd1 N2 2.089(11) 23 ?
Pd1 N2 2.089(12) 3 ?
N2 C3 1.3900 . ?
N2 C7 1.3900 . ?
C3 C4 1.3900 . ?
C3 H3 0.9500 . ?
C4 C5 1.3900 . ?
C4 H4 0.9500 . ?
C5 C6 1.3900 . ?
C5 C8 1.472(10) . ?
C6 C7 1.3900 . ?
C6 H6 0.9500 . ?
C7 H7 0.9500 . ?
C8 O9 1.255(9) . ?
C8 N10 1.361(10) . ?
O9 O9 1.34(3) 13_465 ?
N10 C11 1.387(9) . ?
N10 H10 0.8800 . ?
C11 C12 1.3900 . ?
C11 C16 1.3900 . ?
C12 C13 1.3900 . ?
C12 H12 0.9500 . ?
C13 C14 1.3900 . ?
C13 H13 0.9500 . ?
C14 C15 1.3900 . ?
C14 H14 0.9500 . ?
C15 C16 1.3900 . ?
C15 H15 0.9500 . ?
C16 O17 1.379(9) . ?
O17 C18 1.394(9) . ?
C18 C19 1.373(10) 8_566 ?
C18 C19 1.382(10) . ?
C19 H19 0.9500 . ?
N2B C3B 1.3900 . ?
N2B C7B 1.3900 . ?
C3B C4B 1.3900 . ?
C3B H3B 0.9500 . ?
C4B C5B 1.3900 . ?
C4B H4B 0.9500 . ?
C5B C6B 1.3900 . ?
C5B C8B 1.490(10) . ?
C6B C7B 1.3900 . ?
C6B H6B 0.9500 . ?
C7B H7B 0.9500 . ?
C8B O9B 1.279(9) . ?
C8B N10B 1.359(10) . ?
N10B C11B 1.390(9) . ?
N10B H10B 0.8800 . ?
C11B C12B 1.3900 . ?
C11B C16B 1.3900 . ?
C12B C13B 1.3900 . ?
C12B H12B 0.9500 . ?
C13B C14B 1.3900 . ?
C13B H13B 0.9500 . ?
C14B C15B 1.3900 . ?
C14B H14B 0.9500 . ?
C15B C16B 1.3900 . ?
C15B H15B 0.9500 . ?
C16B O17B 1.394(9) . ?
O17B C18B 1.397(10) . ?
C18B C19B 1.371(10) 8_566 ?
C18B C19B 1.383(10) . ?
C19B H19B 0.9500 . ?
B1F F3F 1.429(10) . ?
B1F F3F 1.429(10) 8_566 ?
B1F F3F 1.429(10) 11_465 ?
B1F F2F 1.429(10) . ?

loop_
_geom_torsion_atom_site_label_1
_geom_torsion_atom_site_label_2
_geom_torsion_atom_site_label_3
_geom_torsion_atom_site_label_4
_geom_torsion
_geom_torsion_site_symmetry_1
_geom_torsion_site_symmetry_2
_geom_torsion_site_symmetry_3
_geom_torsion_site_symmetry_4
_geom_torsion_publ_flag
C7 N2 C3 C4 0.0 . . . . ?
Pd1 N2 C3 C4 -179.8(11) . . . . ?
N2 C3 C4 C5 0.0 . . . . ?
C3 C4 C5 C6 0.0 . . . . ?
C3 C4 C5 C8 173.1(17) . . . . ?
C4 C5 C6 C7 0.0 . . . . ?
C8 C5 C6 C7 -173.7(16) . . . . ?
C5 C6 C7 N2 0.0 . . . . ?
C3 N2 C7 C6 0.0 . . . . ?
Pd1 N2 C7 C6 179.7(14) . . . . ?
C4 C5 C8 O9 -127.5(14) . . . . ?
C6 C5 C8 O9 45.9(18) . . . . ?
C4 C5 C8 N10 47(2) . . . . ?
C6 C5 C8 N10 -139.1(14) . . . . ?
N10 C8 O9 O9 -122.7(15) . . . 13_465 ?
C5 C8 O9 O9 51.6(15) . . . 13_465 ?
O9 C8 N10 C11 2(3) . . . . ?
C5 C8 N10 C11 -173.0(18) . . . . ?
C8 N10 C11 C12 34(3) . . . . ?
C8 N10 C11 C16 -140.4(18) . . . . ?
N10 C11 C12 C13 -174.2(15) . . . . ?
C16 C11 C12 C13 0.0 . . . . ?
C11 C12 C13 C14 0.0 . . . . ?
C12 C13 C14 C15 0.0 . . . . ?
C13 C14 C15 C16 0.0 . . . . ?
C14 C15 C16 O17 174.7(19) . . . . ?
C14 C15 C16 C11 0.0 . . . . ?
N10 C11 C16 O17 -1.1(17) . . . . ?
C12 C11 C16 O17 -175.3(17) . . . . ?
N10 C11 C16 C15 174.2(15) . . . . ?
C12 C11 C16 C15 0.0 . . . . ?
C15 C16 O17 C18 -60(4) . . . . ?
C11 C16 O17 C18 115(3) . . . . ?
C16 O17 C18 C19 173(3) . . . 8_566 ?
C16 O17 C18 C19 -9(5) . . . . ?
C19 C18 C19 C18 -9(9) 8_566 . . 11_465 ?
O17 C18 C19 C18 173(3) . . . 11_465 ?
C7B N2B C3B C4B 0.0 . . . . ?
Pd1 N2B C3B C4B 174.9(12) . . . . ?
N2B C3B C4B C5B 0.0 . . . . ?
C3B C4B C5B C6B 0.0 . . . . ?
C3B C4B C5B C8B -151.5(17) . . . . ?
C4B C5B C6B C7B 0.0 . . . . ?
C8B C5B C6B C7B 156.5(14) . . . . ?
C5B C6B C7B N2B 0.0 . . . . ?
C3B N2B C7B C6B 0.0 . . . . ?
Pd1 N2B C7B C6B -175.8(10) . . . . ?
C6B C5B C8B O9B -14(3) . . . . ?
C4B C5B C8B O9B 140(3) . . . . ?
C6B C5B C8B N10B 167.5(14) . . . . ?
C4B C5B C8B N10B -38(2) . . . . ?
O9B C8B N10B C11B 1(3) . . . . ?
C5B C8B N10B C11B -179.9(3) . . . . ?
C8B N10B C11B C12B 128(2) . . . . ?
C8B N10B C11B C16B -53(2) . . . . ?
C16B C11B C12B C13B 0.0 . . . . ?
N10B C11B C12B C13B 178.8(13) . . . . ?
C11B C12B C13B C14B 0.0 . . . . ?
C12B C13B C14B C15B 0.0 . . . . ?
C13B C14B C15B C16B 0.0 . . . . ?
C14B C15B C16B C11B 0.0 . . . . ?
C14B C15B C16B O17B -169.0(17) . . . . ?
C12B C11B C16B C15B 0.0 . . . . ?
N10B C11B C16B C15B -178.8(13) . . . . ?
C12B C11B C16B O17B 169.2(17) . . . . ?
N10B C11B C16B O17B -9.6(17) . . . . ?
C15B C16B O17B C18B -41(3) . . . . ?
C11B C16B O17B C18B 149(2) . . . . ?
C16B O17B C18B C19B 157(3) . . . 8_566 ?
C16B O17B C18B C19B -29(6) . . . . ?
C19B C18B C19B C18B 4(9) 8_566 . . 11_465 ?
O17B C18B C19B C18B -169(3) . . . 11_465 ?
